data_7226481
loop_
_publ_author_name
'Singh, Anoop S.'
'Kumar, Dhananjay'
'Mishra, Nidhi'
'Tiwari, Vinod K.'

_publ_section_title
;
 An efficient one-pot synthesis of N,N&#x2032;-disubstituted ureas and
 carbamates from N-acylbenzotriazoles
;
_journal_issue 87
_journal_name_full 'RSC Adv.'
_journal_page_first 84512
_journal_paper_doi 10.1039/C6RA14131E
_journal_volume 6
_journal_year 2016
_chemical_formula_moiety 'C13 H12 N2 O'
_chemical_formula_sum 'C13 H12 N2 O'
_chemical_formula_weight 212.25
_space_group_IT_number 33
_symmetry_cell_setting orthorhombic
_symmetry_space_group_name_Hall 'P 2c -2n'
_symmetry_space_group_name_H-M 'P n a 21'
_atom_sites_solution_hydrogens geom
_atom_sites_solution_primary direct
_atom_sites_solution_secondary difmap
_audit_creation_method SHELXL-97
_audit_update_record
;
2016-05-27 deposited with the CCDC.
2016-08-29 downloaded from the CCDC.
;
_cell_angle_alpha 90.00
_cell_angle_beta 90.00
_cell_angle_gamma 90.00
_cell_formula_units_Z 4
_cell_length_a 9.1004(11)
_cell_length_b 10.5785(19)
_cell_length_c 11.775(2)
_cell_measurement_reflns_used 509
_cell_measurement_temperature 293(2)
_cell_measurement_theta_max 28.9559
_cell_measurement_theta_min 3.4157
_cell_volume 1133.6(3)
_computing_cell_refinement 'CrysAlis Pro, Agilent Technologies'
_computing_data_collection 'CrysAlis Pro, Agilent Technologies'
_computing_data_reduction 'CrysAlis Pro, Agilent Technologies'
_computing_structure_refinement 'SHELXL-97 (Sheldrick, 1997)'
_computing_structure_solution 'SHELXS-97 (Sheldrick, 1990)'
_diffrn_ambient_temperature 293(2)
_diffrn_detector_area_resol_mean 16.0938
_diffrn_measured_fraction_theta_full 0.998
_diffrn_measured_fraction_theta_max 0.869
_diffrn_measurement_device_type 'CrysAlisPro, Agilent Technologies Lts.'
_diffrn_measurement_method '\w scans'
_diffrn_radiation_monochromator graphite
_diffrn_radiation_source 'fine-focus sealed tube'
_diffrn_radiation_type MoK\a
_diffrn_radiation_wavelength 0.71073
_diffrn_reflns_av_R_equivalents 0.0286
_diffrn_reflns_av_sigmaI/netI 0.0523
_diffrn_reflns_limit_h_max 11
_diffrn_reflns_limit_h_min -10
_diffrn_reflns_limit_k_max 13
_diffrn_reflns_limit_k_min -4
_diffrn_reflns_limit_l_max 15
_diffrn_reflns_limit_l_min -6
_diffrn_reflns_number 3405
_diffrn_reflns_theta_full 25.00
_diffrn_reflns_theta_max 29.02
_diffrn_reflns_theta_min 3.42
_exptl_absorpt_coefficient_mu 0.083
_exptl_absorpt_correction_T_max 1.00000
_exptl_absorpt_correction_T_min 0.99182
_exptl_absorpt_correction_type multi-scan
_exptl_absorpt_process_details 'CrysAlisPro, Agilent Technologies Lts.'
_exptl_crystal_colour colourless
_exptl_crystal_density_diffrn 1.244
_exptl_crystal_density_method 'not measured'
_exptl_crystal_description rod
_exptl_crystal_F_000 548
_exptl_crystal_size_max 0.24
_exptl_crystal_size_mid 0.16
_exptl_crystal_size_min 0.14
_refine_diff_density_max 0.138
_refine_diff_density_min -0.129
_refine_diff_density_rms 0.033
_refine_ls_abs_structure_details 'Flack H D (1983), Acta Cryst. A39, 876-881'
_refine_ls_abs_structure_Flack 2(3)
_refine_ls_extinction_coef 0.0153(15)
_refine_ls_extinction_expression Fc^*^=kFc[1+0.001xFc^2^\l^3^/sin(2\q)]^-1/4^
_refine_ls_extinction_method SHELXL
_refine_ls_goodness_of_fit_ref 1.062
_refine_ls_hydrogen_treatment mixed
_refine_ls_matrix_type full
_refine_ls_number_parameters 154
_refine_ls_number_reflns 1805
_refine_ls_number_restraints 1
_refine_ls_restrained_S_all 1.062
_refine_ls_R_factor_all 0.0926
_refine_ls_R_factor_gt 0.0481
_refine_ls_shift/su_max 0.000
_refine_ls_shift/su_mean 0.000
_refine_ls_structure_factor_coef Fsqd
_refine_ls_weighting_details 'calc w=1/[\s^2^(Fo^2^)+(0.0291P)^2^+0.0000P] where P=(Fo^2^+2Fc^2^)/3'
_refine_ls_weighting_scheme calc
_refine_ls_wR_factor_gt 0.0785
_refine_ls_wR_factor_ref 0.0991
_reflns_number_gt 1157
_reflns_number_total 1805
_reflns_threshold_expression >2sigma(I)
_cod_data_source_file c6ra14131e2.cif
_cod_data_source_block shelxl_compound_4a
_cod_database_code 7226481

loop_
_symmetry_equiv_pos_as_xyz
'x, y, z'
'-x, -y, z+1/2'
'-x+1/2, y+1/2, z+1/2'
'x+1/2, -y+1/2, z'

loop_
_atom_site_label
_atom_site_type_symbol
_atom_site_fract_x
_atom_site_fract_y
_atom_site_fract_z
_atom_site_U_iso_or_equiv
_atom_site_adp_type
_atom_site_occupancy
_atom_site_symmetry_multiplicity
_atom_site_calc_flag
_atom_site_refinement_flags
O1 O 0.87643(17) 0.7236(2) 0.4790(2) 0.0580(7) Uani 1 1 d .
C10 C 0.8678(3) 0.5333(3) 0.7866(3) 0.0631(10) Uani 1 1 d .
H10 H 0.7870 0.4796 0.7899 0.076 Uiso 1 1 calc R
C3 C 0.8797(4) 0.8014(5) 0.1269(3) 0.0717(12) Uani 1 1 d .
H3 H 0.8064 0.7575 0.0885 0.086 Uiso 1 1 calc R
C11 C 0.9343(4) 0.5704(4) 0.8852(3) 0.0688(11) Uani 1 1 d .
H11 H 0.8989 0.5430 0.9551 0.083 Uiso 1 1 calc R
N1 N 1.0922(3) 0.7010(3) 0.5731(2) 0.0484(8) Uani 1 1 d .
C13 C 1.1034(3) 0.6913(3) 0.7768(4) 0.0627(10) Uani 1 1 d .
H13 H 1.1842 0.7451 0.7746 0.075 Uiso 1 1 calc R
C8 C 1.0350(3) 0.6560(3) 0.6764(3) 0.0450(8) Uani 1 1 d .
N2 N 1.0899(3) 0.7827(3) 0.3942(2) 0.0488(8) Uani 1 1 d .
C4 C 0.9389(5) 0.9091(5) 0.0797(4) 0.0883(15) Uani 1 1 d .
H4 H 0.9072 0.9372 0.0090 0.106 Uiso 1 1 calc R
C12 C 1.0531(4) 0.6479(4) 0.8791(3) 0.0757(12) Uani 1 1 d .
H12 H 1.1009 0.6718 0.9456 0.091 Uiso 1 1 calc R
C5 C 1.0449(5) 0.9743(5) 0.1378(4) 0.0885(15) Uani 1 1 d .
H5 H 1.0856 1.0469 0.1061 0.106 Uiso 1 1 calc R
C6 C 1.0914(3) 0.9333(4) 0.2423(4) 0.0661(11) Uani 1 1 d .
H6 H 1.1625 0.9788 0.2817 0.079 Uiso 1 1 calc R
C9 C 0.9181(3) 0.5741(3) 0.6823(3) 0.0527(9) Uani 1 1 d .
H9 H 0.8730 0.5461 0.6161 0.063 Uiso 1 1 calc R
C2 C 0.9283(3) 0.7583(4) 0.2308(3) 0.0534(9) Uani 1 1 d .
H2 H 0.8904 0.6842 0.2616 0.064 Uiso 1 1 calc R
C1 C 1.0338(3) 0.8261(3) 0.2885(3) 0.0461(8) Uani 1 1 d .
C7 C 1.0109(3) 0.7350(3) 0.4804(3) 0.0431(7) Uani 1 1 d .
HN2 H 1.183(3) 0.787(3) 0.409(3) 0.058(11) Uiso 1 1 d .
HN1 H 1.182(3) 0.726(3) 0.574(3) 0.058(11) Uiso 1 1 d .

loop_
_atom_site_aniso_label
_atom_site_aniso_U_11
_atom_site_aniso_U_22
_atom_site_aniso_U_33
_atom_site_aniso_U_23
_atom_site_aniso_U_13
_atom_site_aniso_U_12
O1 0.0248(8) 0.096(2) 0.0527(14) 0.0024(14) -0.0045(11) 0.0012(10)
C10 0.060(2) 0.057(2) 0.072(3) 0.010(2) 0.005(2) -0.0026(16)
C3 0.063(2) 0.100(4) 0.052(3) -0.005(3) -0.015(2) 0.014(2)
C11 0.087(3) 0.067(3) 0.052(3) 0.014(2) 0.010(2) 0.006(2)
N1 0.0292(14) 0.069(2) 0.0464(19) 0.0052(16) -0.0051(14) -0.0021(14)
C13 0.063(2) 0.074(3) 0.052(2) 0.001(2) -0.010(2) -0.0125(17)
C8 0.0367(16) 0.052(2) 0.046(2) -0.0036(19) -0.0029(17) 0.0061(14)
N2 0.0278(14) 0.074(2) 0.0444(19) 0.0074(16) -0.0056(14) -0.0006(14)
C4 0.094(3) 0.109(4) 0.062(3) 0.032(3) -0.011(3) 0.024(3)
C12 0.090(3) 0.088(3) 0.049(3) 0.002(2) -0.011(2) -0.011(2)
C5 0.095(3) 0.083(3) 0.088(4) 0.041(3) 0.000(3) 0.006(3)
C6 0.062(2) 0.057(2) 0.079(3) 0.010(2) -0.004(2) 0.0048(18)
C9 0.0477(18) 0.059(2) 0.052(2) 0.000(2) -0.0018(17) -0.0045(16)
C2 0.0462(18) 0.064(2) 0.050(2) 0.0006(18) -0.0067(18) 0.0069(16)
C1 0.0336(16) 0.059(2) 0.046(2) 0.0007(19) -0.0015(16) 0.0084(15)
C7 0.0299(13) 0.055(2) 0.0445(18) -0.0064(17) -0.0059(19) 0.0038(14)

loop_
_atom_type_symbol
_atom_type_description
_atom_type_scat_dispersion_real
_atom_type_scat_dispersion_imag
_atom_type_scat_source
C C 0.0033 0.0016 'International Tables Vol C Tables 4.2.6.8 and 6.1.1.4'
H H 0.0000 0.0000 'International Tables Vol C Tables 4.2.6.8 and 6.1.1.4'
N N 0.0061 0.0033 'International Tables Vol C Tables 4.2.6.8 and 6.1.1.4'
Cu Cu 0.3201 1.2651 'International Tables Vol C Tables 4.2.6.8 and 6.1.1.4'
O O 0.0106 0.0060 'International Tables Vol C Tables 4.2.6.8 and 6.1.1.4'

loop_
_geom_angle_atom_site_label_1
_geom_angle_atom_site_label_2
_geom_angle_atom_site_label_3
_geom_angle
C11 C10 C9 121.3(3)
C11 C10 H10 119.3
C9 C10 H10 119.3
C4 C3 C2 120.4(4)
C4 C3 H3 119.8
C2 C3 H3 119.8
C12 C11 C10 118.8(4)
C12 C11 H11 120.6
C10 C11 H11 120.6
C7 N1 C8 125.4(3)
C7 N1 HN1 116(2)
C8 N1 HN1 116(2)
C12 C13 C8 120.7(3)
C12 C13 H13 119.7
C8 C13 H13 119.7
C9 C8 C13 118.3(3)
C9 C8 N1 123.0(3)
C13 C8 N1 118.7(3)
C7 N2 C1 126.2(3)
C7 N2 HN2 113(2)
C1 N2 HN2 120(2)
C5 C4 C3 119.4(4)
C5 C4 H4 120.3
C3 C4 H4 120.3
C11 C12 C13 121.0(4)
C11 C12 H12 119.5
C13 C12 H12 119.5
C4 C5 C6 120.4(4)
C4 C5 H5 119.8
C6 C5 H5 119.8
C1 C6 C5 120.2(4)
C1 C6 H6 119.9
C5 C6 H6 119.9
C8 C9 C10 119.9(3)
C8 C9 H9 120.0
C10 C9 H9 120.0
C1 C2 C3 119.2(4)
C1 C2 H2 120.4
C3 C2 H2 120.4
C6 C1 C2 120.3(4)
C6 C1 N2 118.7(3)
C2 C1 N2 120.9(3)
O1 C7 N2 124.0(3)
O1 C7 N1 121.6(4)
N2 C7 N1 114.4(2)

loop_
_geom_bond_atom_site_label_1
_geom_bond_atom_site_label_2
_geom_bond_distance
O1 C7 1.230(3)
C10 C11 1.366(5)
C10 C9 1.380(5)
C10 H10 0.9300
C3 C4 1.377(6)
C3 C2 1.379(5)
C3 H3 0.9300
C11 C12 1.359(5)
C11 H11 0.9300
N1 C7 1.367(4)
N1 C8 1.405(5)
N1 HN1 0.86(3)
C13 C12 1.368(5)
C13 C8 1.388(5)
C13 H13 0.9300
C8 C9 1.374(4)
N2 C7 1.342(4)
N2 C1 1.422(4)
N2 HN2 0.87(3)
C4 C5 1.369(6)
C4 H4 0.9300
C12 H12 0.9300
C5 C6 1.372(5)
C5 H5 0.9300
C6 C1 1.363(5)
C6 H6 0.9300
C9 H9 0.9300
C2 C1 1.378(5)
C2 H2 0.9300
